data_7048785
loop_
_publ_author_name
'Das, Biswanath'
'Bhadbhade, Mohan'
'Thapper, Anders'
'Ling, Chris D.'
'Colbran, Stephen Boyd'

_publ_section_title
;
 A New Tri-nuclear Cu-carbonate Cluster Utilizing CO2 as C1-Building
 Block-Reactive Intermediates, Probable Mechanism, EPR and Magnetic
 Studies
;
_journal_name_full 'Dalton Transactions'
_journal_paper_doi 10.1039/C8DT04858D
_journal_year 2019
_chemical_formula_moiety 'C18 H24 Cu0.5 N2, B0.5 F2'
_chemical_formula_sum 'C18 H24 B0.5 Cu0.5 F2 N2'
_chemical_formula_weight 343.57
_space_group_crystal_system trigonal
_space_group_IT_number 154
_space_group_name_Hall 'P 32 2"'
_space_group_name_H-M_alt 'P 32 2 1'
_symmetry_space_group_name_Hall 'P 32 2"'
_symmetry_space_group_name_H-M 'P 32 2 1'
_atom_sites_solution_hydrogens geom
_audit_block_doi 10.5517/ccdc.csd.cc2145p2
_audit_creation_date 2018-10-18
_audit_creation_method
;
Olex2 1.2
(compiled 2018.05.29 svn.r3508 for OlexSys, GUI svn.r5506)
;
_audit_update_record
;
2019-01-24 deposited with the CCDC.
2019-01-28 downloaded from the CCDC.
;
_cell_angle_alpha 90
_cell_angle_beta 90
_cell_angle_gamma 120
_cell_formula_units_Z 6
_cell_length_a 11.2232(15)
_cell_length_b 11.2232(15)
_cell_length_c 27.924(4)
_cell_measurement_reflns_used 6850
_cell_measurement_temperature 150.0
_cell_measurement_theta_max 23.224
_cell_measurement_theta_min 2.188
_cell_volume 3046.1(7)
_computing_cell_refinement 'SAINT v8.34A (Bruker, 2013)'
_computing_data_reduction 'SAINT v8.34A (Bruker, 2013)'
_computing_molecular_graphics 'Olex2 (Dolomanov et al., 2009)'
_computing_publication_material 'Olex2 (Dolomanov et al., 2009)'
_computing_structure_refinement 'ShelXL (Sheldrick, 2015)'
_computing_structure_solution 'SHELXT 2014/4 (Sheldrick, 2014)'
_diffrn_ambient_temperature 150.0
_diffrn_measured_fraction_theta_full 0.996
_diffrn_measured_fraction_theta_max 0.996
_diffrn_measurement_device_type 'Bruker APEX-II CCD'
_diffrn_measurement_method '\f and \w scans'
_diffrn_radiation_type MoK\a
_diffrn_radiation_wavelength 0.71073
_diffrn_reflns_av_R_equivalents 0.0425
_diffrn_reflns_av_unetI/netI 0.0387
_diffrn_reflns_Laue_measured_fraction_full 0.996
_diffrn_reflns_Laue_measured_fraction_max 0.996
_diffrn_reflns_limit_h_max 12
_diffrn_reflns_limit_h_min -13
_diffrn_reflns_limit_k_max 13
_diffrn_reflns_limit_k_min -13
_diffrn_reflns_limit_l_max 33
_diffrn_reflns_limit_l_min -32
_diffrn_reflns_number 19079
_diffrn_reflns_point_group_measured_fraction_full 0.997
_diffrn_reflns_point_group_measured_fraction_max 0.997
_diffrn_reflns_theta_full 24.987
_diffrn_reflns_theta_max 24.987
_diffrn_reflns_theta_min 2.188
_diffrn_standards_number 0
_exptl_absorpt_coefficient_mu 0.583
_exptl_absorpt_correction_T_max 0.7456
_exptl_absorpt_correction_T_min 0.6189
_exptl_absorpt_correction_type multi-scan
_exptl_absorpt_process_details
'SADABS-2014/5 (Bruker,2014/5) was used for absorption correction. wR2(int) was 0.1056 before and 0.0566 after correction. The Ratio of minimum to maximum transmission is 0.8301. The \l/2 correction factor is 0.00150.'
_exptl_crystal_colour 'dark red'
_exptl_crystal_colour_modifier dark
_exptl_crystal_colour_primary red
_exptl_crystal_density_diffrn 1.124
_exptl_crystal_description plate
_exptl_crystal_F_000 1086
_exptl_crystal_size_max 0.326
_exptl_crystal_size_mid 0.135
_exptl_crystal_size_min 0.045
_refine_diff_density_max 1.060
_refine_diff_density_min -1.147
_refine_diff_density_rms 0.134
_refine_ls_abs_structure_details
;
 Flack x determined using 1209 quotients [(I+)-(I-)]/[(I+)+(I-)]
 (Parsons, Flack and Wagner, Acta Cryst. B69 (2013) 249-259).
;
_refine_ls_abs_structure_Flack 0.036(8)
_refine_ls_extinction_method none
_refine_ls_goodness_of_fit_ref 1.097
_refine_ls_hydrogen_treatment constr
_refine_ls_matrix_type full
_refine_ls_number_parameters 218
_refine_ls_number_reflns 3579
_refine_ls_number_restraints 19
_refine_ls_restrained_S_all 1.105
_refine_ls_R_factor_all 0.0857
_refine_ls_R_factor_gt 0.0787
_refine_ls_shift/su_max 0.005
_refine_ls_shift/su_mean 0.000
_refine_ls_structure_factor_coef Fsqd
_refine_ls_weighting_details 'w=1/[\s^2^(Fo^2^)+(0.1594P)^2^+2.6000P] where P=(Fo^2^+2Fc^2^)/3'
_refine_ls_weighting_scheme calc
_refine_ls_wR_factor_gt 0.2163
_refine_ls_wR_factor_ref 0.2253
_reflns_Friedel_coverage 0.722
_reflns_Friedel_fraction_full 0.998
_reflns_Friedel_fraction_max 0.998
_reflns_number_gt 3228
_reflns_number_total 3579
_reflns_threshold_expression 'I > 2\s(I)'
_cod_data_source_file c8dt04858d2.cif
_cod_data_source_block bishwnath_10sept216_a
_cod_original_cell_volume 3046.0(9)
_cod_original_formula_sum 'C18 H24 B0.50 Cu0.50 F2 N2'
_cod_database_code 7048785
_shelx_shelxl_version_number 2016/6
_shelx_space_group_comment
;
The symmetry employed for this shelxl refinement is uniquely defined
by the following loop, which should always be used as a source of
symmetry information in preference to the above space-group names.
They are only intended as comments.
;
_shelx_estimated_absorpt_t_max 0.974
_shelx_estimated_absorpt_t_min 0.833
_olex2_refinement_description
;
1. Fixed Uiso
 At 1.2 times of:
  All C(H) groups
 At 1.5 times of:
  All C(H,H,H) groups
2. Restrained distances
 F6-B0AA = F1AA-B0AA = F4AA-B0AA = F2AA-B0AA = F1-B0AA = F2-B0AA = F3AA-B0AA
 1.419 with sigma of 0.02
 F4AA-F6
 2.32 with sigma of 0.02
 F6-F3AA
 2.32 with sigma of 0.02
 F3AA-F4AA
 2.32 with sigma of 0.02
 F2AA-F1AA
 2.32 with sigma of 0.02
 F1AA-F2
 2.32 with sigma of 0.02
 F2-F2AA
 2.32 with sigma of 0.02
 F1-F4AA
 2.32 with sigma of 0.02
 F1-F6
 2.32 with sigma of 0.02
 F1-F3AA
 2.32 with sigma of 0.02
 F1-F1AA
 2.32 with sigma of 0.02
 F1-F2AA
 2.32 with sigma of 0.02
 F1-F2
 2.32 with sigma of 0.02
3. Others
 Fixed Sof: F1(0.5) F2(0.25) B0AA(0.5) F1AA(0.25) F2AA(0.25) F3AA(0.25)
 F4AA(0.25) F6(0.25)
 Fixed Uiso: F2(0.04883) F1AA(0.04883) F2AA(0.04883) F3AA(0.04883)
 F4AA(0.04883) F6(0.04883)
4.a Aromatic/amide H refined with riding coordinates:
 C006(H006), C009(H009), C00A(H00A), C00B(H00B), C00C(H00C), C00D(H00D)
4.b Idealised Me refined as rotating group:
 C00F(H00E,H00F,H00G), C00G(H00H,H00I,H00J), C00H(H00K,H00L,H00M), C00J(H00N,
 H00O,H00P), C00K(H00Q,H00R,H00S), C00L(H00T,H00U,H00V)
;
_olex2_submission_special_instructions 'No special instructions were received'

loop_
_space_group_symop_operation_xyz
'x, y, z'
'-y, x-y, z+2/3'
'-x+y, -x, z+1/3'
'y, x, -z'
'x-y, -y, -z+1/3'
'-x, -x+y, -z+2/3'

loop_
_atom_site_label
_atom_site_type_symbol
_atom_site_fract_x
_atom_site_fract_y
_atom_site_fract_z
_atom_site_U_iso_or_equiv
_atom_site_adp_type
_atom_site_occupancy
_atom_site_site_symmetry_order
_atom_site_calc_flag
_atom_site_refinement_flags_posn
_atom_site_refinement_flags_adp
_atom_site_refinement_flags_occupancy
_atom_site_disorder_assembly
_atom_site_disorder_group
Cu01 Cu 0.50213(10) 0.000000 0.666667 0.0297(4) Uani 1 2 d S T P . .
N002 N 0.6369(6) 0.0971(6) 0.61362(18) 0.0269(13) Uani 1 1 d . . . . .
N003 N 0.4797(7) 0.1678(7) 0.6603(2) 0.0331(14) Uani 1 1 d . . . . .
C004 C 0.5495(7) 0.2504(7) 0.6233(2) 0.0258(14) Uani 1 1 d . . . . .
C005 C 0.6483(7) 0.2163(7) 0.6002(2) 0.0243(14) Uani 1 1 d . . . . .
C006 C 0.7451(7) 0.3019(7) 0.5664(2) 0.0323(16) Uani 1 1 d . . . . .
H006 H 0.750946 0.386692 0.558052 0.039 Uiso 1 1 calc R . . . .
C007 C 0.4324(10) 0.3801(8) 0.6307(3) 0.0399(17) Uani 1 1 d . . . . .
C008 C 0.8322(8) 0.2645(9) 0.5451(2) 0.0376(18) Uani 1 1 d . . . . .
C009 C 0.5291(8) 0.3568(7) 0.6083(2) 0.0320(16) Uani 1 1 d . . . . .
H009 H 0.581915 0.414123 0.582549 0.038 Uiso 1 1 calc R . . . .
C00A C 0.8206(8) 0.1390(8) 0.5589(3) 0.0423(18) Uani 1 1 d . . . . .
H00A H 0.878598 0.109052 0.545149 0.051 Uiso 1 1 calc R . . . .
C00B C 0.7237(8) 0.0595(8) 0.5929(3) 0.0360(16) Uani 1 1 d . . . . .
H00B H 0.716978 -0.025015 0.602312 0.043 Uiso 1 1 calc R . . . .
C00C C 0.3620(11) 0.2940(11) 0.6696(3) 0.056(3) Uani 1 1 d . . . . .
H00C H 0.297268 0.307493 0.687170 0.067 Uiso 1 1 calc R . . . .
C00D C 0.3866(11) 0.1919(11) 0.6820(3) 0.054(2) Uani 1 1 d . . . . .
H00D H 0.334795 0.133202 0.707616 0.064 Uiso 1 1 calc R . . . .
C00E C 0.9351(9) 0.3568(9) 0.5068(3) 0.046(2) Uani 1 1 d . . . . .
C00F C 1.0309(10) 0.4988(11) 0.5280(4) 0.065(3) Uani 1 1 d . . . . .
H00E H 0.976293 0.531666 0.544930 0.097 Uiso 1 1 calc GR . . . .
H00F H 1.083058 0.563150 0.502198 0.097 Uiso 1 1 calc GR . . . .
H00G H 1.094759 0.492836 0.550477 0.097 Uiso 1 1 calc GR . . . .
C00G C 0.8477(11) 0.3719(13) 0.4664(3) 0.070(3) Uani 1 1 d . . . . .
H00H H 0.773510 0.280540 0.456945 0.104 Uiso 1 1 calc GR . . . .
H00I H 0.906546 0.417729 0.438685 0.104 Uiso 1 1 calc GR . . . .
H00J H 0.808117 0.426830 0.478200 0.104 Uiso 1 1 calc GR . . . .
C00H C 0.2718(13) 0.4779(13) 0.6347(4) 0.069(3) Uani 1 1 d . . . . .
H00K H 0.197849 0.384626 0.627051 0.104 Uiso 1 1 calc GR . . . .
H00L H 0.251307 0.545131 0.620172 0.104 Uiso 1 1 calc GR . . . .
H00M H 0.278874 0.490362 0.669500 0.104 Uiso 1 1 calc GR . . . .
C00I C 0.4113(12) 0.4993(11) 0.6144(4) 0.056(3) Uani 1 1 d . . . . .
C00J C 0.4096(15) 0.5062(14) 0.5604(4) 0.073(3) Uani 1 1 d . . . . .
H00N H 0.497725 0.521948 0.547669 0.109 Uiso 1 1 calc GR . . . .
H00O H 0.395066 0.581860 0.550614 0.109 Uiso 1 1 calc GR . . . .
H00P H 0.334924 0.419236 0.547790 0.109 Uiso 1 1 calc GR . . . .
C00K C 1.0197(12) 0.2943(14) 0.4863(5) 0.077(3) Uani 1 1 d . . . . .
H00Q H 1.074670 0.285824 0.511985 0.115 Uiso 1 1 calc GR . . . .
H00R H 1.080966 0.354321 0.461094 0.115 Uiso 1 1 calc GR . . . .
H00S H 0.957240 0.203149 0.472984 0.115 Uiso 1 1 calc GR . . . .
C00L C 0.5300(14) 0.6322(10) 0.6342(4) 0.073(3) Uani 1 1 d . . . . .
H00T H 0.526312 0.629928 0.669305 0.109 Uiso 1 1 calc GR . . . .
H00U H 0.522526 0.710618 0.622602 0.109 Uiso 1 1 calc GR . . . .
H00V H 0.617429 0.641571 0.623557 0.109 Uiso 1 1 calc GR . . . .
F1 F 0.7624(14) 0.8062(14) 0.5483(5) 0.087(4) Uiso 0.5 1 d D . . A .
F2 F 0.8063(18) 0.6344(16) 0.5667(6) 0.049 Uiso 0.25 1 d D . . A 2
B0AA B 0.8494(18) 0.7534(18) 0.5393(6) 0.074(7) Uiso 0.5 1 d D . . . .
F1AA F 0.9884(15) 0.8425(19) 0.5506(6) 0.049 Uiso 0.25 1 d D . . A 2
F2AA F 0.8417(18) 0.716(2) 0.4897(5) 0.049 Uiso 0.25 1 d D . . A 2
F3AA F 0.7728(18) 0.6073(14) 0.5325(7) 0.049 Uiso 0.25 1 d D . . A 1
F4AA F 0.903(2) 0.8081(19) 0.4916(5) 0.049 Uiso 0.25 1 d D . . A 1
F6 F 0.9550(18) 0.786(2) 0.5704(6) 0.049 Uiso 0.25 1 d D . . A 1

loop_
_atom_site_aniso_label
_atom_site_aniso_U_11
_atom_site_aniso_U_22
_atom_site_aniso_U_33
_atom_site_aniso_U_23
_atom_site_aniso_U_13
_atom_site_aniso_U_12
Cu01 0.0327(5) 0.0278(7) 0.0271(6) 0.0094(5) 0.0047(2) 0.0139(3)
N002 0.034(3) 0.025(3) 0.021(3) 0.000(2) 0.001(2) 0.015(2)
N003 0.040(3) 0.038(4) 0.027(3) 0.004(3) 0.002(3) 0.024(3)
C004 0.025(3) 0.024(3) 0.023(3) -0.001(3) -0.004(3) 0.008(3)
C005 0.024(3) 0.021(3) 0.020(3) -0.002(2) -0.003(2) 0.005(3)
C006 0.029(4) 0.027(4) 0.030(3) 0.004(3) 0.001(3) 0.006(3)
C007 0.059(5) 0.038(4) 0.036(4) -0.001(3) 0.000(4) 0.034(4)
C008 0.031(4) 0.043(4) 0.025(3) 0.013(3) 0.004(3) 0.008(3)
C009 0.045(4) 0.026(3) 0.024(3) 0.001(3) -0.004(3) 0.017(3)
C00A 0.037(4) 0.053(5) 0.040(4) 0.000(3) 0.011(3) 0.025(4)
C00B 0.032(4) 0.034(4) 0.044(4) 0.007(3) 0.004(3) 0.017(3)
C00C 0.065(6) 0.074(7) 0.055(5) 0.016(5) 0.021(5) 0.055(5)
C00D 0.066(6) 0.069(6) 0.045(5) 0.024(4) 0.027(4) 0.048(5)
C00E 0.032(4) 0.053(5) 0.037(4) 0.012(3) 0.016(4) 0.009(4)
C00F 0.043(5) 0.060(6) 0.055(5) 0.014(5) 0.006(4) -0.001(5)
C00G 0.051(6) 0.091(8) 0.031(4) 0.024(5) 0.004(4) 0.009(6)
C00H 0.093(8) 0.084(8) 0.070(6) 0.010(6) 0.015(6) 0.073(7)
C00I 0.078(7) 0.050(5) 0.062(5) 0.009(4) 0.001(5) 0.049(5)
C00J 0.112(10) 0.089(8) 0.058(6) 0.018(6) 0.007(6) 0.080(8)
C00K 0.052(6) 0.085(8) 0.077(7) 0.020(6) 0.036(6) 0.022(6)
C00L 0.091(9) 0.035(5) 0.090(8) 0.002(5) 0.002(7) 0.029(5)

loop_
_atom_type_symbol
_atom_type_description
_atom_type_scat_dispersion_real
_atom_type_scat_dispersion_imag
_atom_type_scat_source
C C 0.0033 0.0016 'International Tables Vol C Tables 4.2.6.8 and 6.1.1.4'
H H 0.0000 0.0000 'International Tables Vol C Tables 4.2.6.8 and 6.1.1.4'
B B 0.0013 0.0007 'International Tables Vol C Tables 4.2.6.8 and 6.1.1.4'
Cu Cu 0.3201 1.2651 'International Tables Vol C Tables 4.2.6.8 and 6.1.1.4'
F F 0.0171 0.0103 'International Tables Vol C Tables 4.2.6.8 and 6.1.1.4'
N N 0.0061 0.0033 'International Tables Vol C Tables 4.2.6.8 and 6.1.1.4'

loop_
_geom_angle_atom_site_label_1
_geom_angle_atom_site_label_2
_geom_angle_atom_site_label_3
_geom_angle
_geom_angle_site_symmetry_1
_geom_angle_site_symmetry_3
N002 Cu01 N002 122.3(3) 5_556 .
N002 Cu01 N003 136.6(2) . 5_556
N002 Cu01 N003 80.8(2) . .
N002 Cu01 N003 80.8(2) 5_556 5_556
N002 Cu01 N003 136.6(2) 5_556 .
N003 Cu01 N003 107.9(4) 5_556 .
C005 N002 Cu01 114.9(5) . .
C005 N002 C00B 117.7(6) . .
C00B N002 Cu01 127.2(5) . .
C004 N003 Cu01 114.0(5) . .
C00D N003 Cu01 128.1(6) . .
C00D N003 C004 116.6(7) . .
N003 C004 C005 114.0(6) . .
N003 C004 C009 122.3(7) . .
C009 C004 C005 123.7(6) . .
N002 C005 C004 115.2(6) . .
N002 C005 C006 122.1(7) . .
C006 C005 C004 122.6(6) . .
C005 C006 H006 119.7 . .
C008 C006 C005 120.6(7) . .
C008 C006 H006 119.7 . .
C009 C007 C00C 116.2(7) . .
C009 C007 C00I 120.4(8) . .
C00C C007 C00I 123.3(9) . .
C006 C008 C00A 117.6(6) . .
C006 C008 C00E 120.3(8) . .
C00A C008 C00E 122.0(8) . .
C004 C009 H009 119.7 . .
C007 C009 C004 120.5(7) . .
C007 C009 H009 119.7 . .
C008 C00A H00A 120.5 . .
C00B C00A C008 119.0(7) . .
C00B C00A H00A 120.5 . .
N002 C00B C00A 122.9(7) . .
N002 C00B H00B 118.6 . .
C00A C00B H00B 118.6 . .
C007 C00C H00C 120.0 . .
C00D C00C C007 119.9(8) . .
C00D C00C H00C 120.0 . .
N003 C00D C00C 124.3(8) . .
N003 C00D H00D 117.8 . .
C00C C00D H00D 117.8 . .
C008 C00E C00G 106.0(7) . .
C008 C00E C00K 112.2(8) . .
C00F C00E C008 109.5(7) . .
C00F C00E C00G 108.6(9) . .
C00F C00E C00K 110.2(9) . .
C00K C00E C00G 110.2(9) . .
C00E C00F H00E 109.5 . .
C00E C00F H00F 109.5 . .
C00E C00F H00G 109.5 . .
H00E C00F H00F 109.5 . .
H00E C00F H00G 109.5 . .
H00F C00F H00G 109.5 . .
C00E C00G H00H 109.5 . .
C00E C00G H00I 109.5 . .
C00E C00G H00J 109.5 . .
H00H C00G H00I 109.5 . .
H00H C00G H00J 109.5 . .
H00I C00G H00J 109.5 . .
H00K C00H H00L 109.5 . .
H00K C00H H00M 109.5 . .
H00L C00H H00M 109.5 . .
C00I C00H H00K 109.5 . .
C00I C00H H00L 109.5 . .
C00I C00H H00M 109.5 . .
C007 C00I C00H 109.6(9) . .
C00J C00I C007 110.6(8) . .
C00J C00I C00H 109.4(9) . .
C00J C00I C00L 109.9(10) . .
C00L C00I C007 107.7(8) . .
C00L C00I C00H 109.7(9) . .
C00I C00J H00N 109.5 . .
C00I C00J H00O 109.5 . .
C00I C00J H00P 109.5 . .
H00N C00J H00O 109.5 . .
H00N C00J H00P 109.5 . .
H00O C00J H00P 109.5 . .
C00E C00K H00Q 109.5 . .
C00E C00K H00R 109.5 . .
C00E C00K H00S 109.5 . .
H00Q C00K H00R 109.5 . .
H00Q C00K H00S 109.5 . .
H00R C00K H00S 109.5 . .
C00I C00L H00T 109.5 . .
C00I C00L H00U 109.5 . .
C00I C00L H00V 109.5 . .
H00T C00L H00U 109.5 . .
H00T C00L H00V 109.5 . .
H00U C00L H00V 109.5 . .
B0AA F1 F4AA 96.9(13) . 4_556
F2AA F1 B0AA 116.7(13) 4_556 .
F2AA F1 F4AA 38.0(10) 4_556 4_556
F1 B0AA F2 109.1(14) . .
F1 B0AA F1AA 114.9(15) . .
F1 B0AA F2AA 110.3(14) . .
F1 B0AA F3AA 111.3(14) . .
F1 B0AA F4AA 102.3(13) . .
F2 B0AA F1AA 106.8(15) . .
F2 B0AA F2AA 107.7(15) . .
F1AA B0AA F2AA 107.9(15) . .
F3AA B0AA F4AA 104.1(14) . .
F6 B0AA F1 118.1(15) . .
F6 B0AA F3AA 109.5(15) . .
F6 B0AA F4AA 110.3(15) . .
F1 F2AA B0AA 129.6(16) 4_556 .
F1 F4AA B0AA 118.0(15) 4_556 .

loop_
_geom_bond_atom_site_label_1
_geom_bond_atom_site_label_2
_geom_bond_distance
_geom_bond_site_symmetry_2
Cu01 N002 2.005(6) 5_556
Cu01 N002 2.005(6) .
Cu01 N003 2.028(7) 5_556
Cu01 N003 2.028(7) .
N002 C005 1.332(9) .
N002 C00B 1.369(10) .
N003 C004 1.347(9) .
N003 C00D 1.346(11) .
C004 C005 1.489(10) .
C004 C009 1.388(10) .
C005 C006 1.397(9) .
C006 H006 0.9500 .
C006 C008 1.377(12) .
C007 C009 1.387(12) .
C007 C00C 1.404(12) .
C007 C00I 1.540(11) .
C008 C00A 1.402(12) .
C008 C00E 1.534(10) .
C009 H009 0.9500 .
C00A H00A 0.9500 .
C00A C00B 1.382(11) .
C00B H00B 0.9500 .
C00C H00C 0.9500 .
C00C C00D 1.351(13) .
C00D H00D 0.9500 .
C00E C00F 1.528(14) .
C00E C00G 1.559(14) .
C00E C00K 1.544(15) .
C00F H00E 0.9800 .
C00F H00F 0.9800 .
C00F H00G 0.9800 .
C00G H00H 0.9800 .
C00G H00I 0.9800 .
C00G H00J 0.9800 .
C00H H00K 0.9800 .
C00H H00L 0.9800 .
C00H H00M 0.9800 .
C00H C00I 1.566(15) .
C00I C00J 1.511(14) .
C00I C00L 1.523(16) .
C00J H00N 0.9800 .
C00J H00O 0.9800 .
C00J H00P 0.9800 .
C00K H00Q 0.9800 .
C00K H00R 0.9800 .
C00K H00S 0.9800 .
C00L H00T 0.9800 .
C00L H00U 0.9800 .
C00L H00V 0.9800 .
F1 B0AA 1.395(18) .
F1 F2AA 1.33(2) 4_556
F1 F4AA 1.46(2) 4_556
F2 B0AA 1.398(18) .
B0AA F1AA 1.404(19) .
B0AA F2AA 1.439(18) .
B0AA F3AA 1.433(19) .
B0AA F4AA 1.466(18) .
B0AA F6 1.363(18) .

loop_
_geom_torsion_atom_site_label_1
_geom_torsion_atom_site_label_2
_geom_torsion_atom_site_label_3
_geom_torsion_atom_site_label_4
_geom_torsion
_geom_torsion_site_symmetry_1
_geom_torsion_site_symmetry_4
Cu01 N002 C005 C004 -5.9(7) . .
Cu01 N002 C005 C006 174.9(5) . .
Cu01 N002 C00B C00A -174.9(6) . .
Cu01 N003 C004 C005 -10.7(7) . .
Cu01 N003 C004 C009 169.0(5) . .
Cu01 N003 C00D C00C -167.6(8) . .
N002 C005 C006 C008 0.7(10) . .
N003 C004 C005 N002 11.1(8) . .
N003 C004 C005 C006 -169.8(6) . .
N003 C004 C009 C007 -1.5(11) . .
C004 N003 C00D C00C -1.6(15) . .
C004 C005 C006 C008 -178.3(6) . .
C005 N002 C00B C00A -0.4(11) . .
C005 C004 C009 C007 178.2(7) . .
C005 C006 C008 C00A -0.6(11) . .
C005 C006 C008 C00E 178.0(7) . .
C006 C008 C00A C00B 0.0(11) . .
C006 C008 C00E C00F 59.1(11) . .
C006 C008 C00E C00G -57.9(10) . .
C006 C008 C00E C00K -178.2(8) . .
C007 C00C C00D N003 2.4(18) . .
C008 C00A C00B N002 0.5(12) . .
C009 C004 C005 N002 -168.6(6) . .
C009 C004 C005 C006 10.6(10) . .
C009 C007 C00C C00D -2.6(15) . .
C009 C007 C00I C00H 164.0(9) . .
C009 C007 C00I C00J 43.4(13) . .
C009 C007 C00I C00L -76.7(11) . .
C00A C008 C00E C00F -122.4(9) . .
C00A C008 C00E C00G 120.6(10) . .
C00A C008 C00E C00K 0.4(12) . .
C00B N002 C005 C004 178.9(6) . .
C00B N002 C005 C006 -0.2(10) . .
C00C C007 C009 C004 2.1(12) . .
C00C C007 C00I C00H -19.0(13) . .
C00C C007 C00I C00J -139.7(11) . .
C00C C007 C00I C00L 100.2(12) . .
C00D N003 C004 C005 -178.6(7) . .
C00D N003 C004 C009 1.0(11) . .
C00E C008 C00A C00B -178.6(7) . .
C00I C007 C009 C004 179.3(8) . .
C00I C007 C00C C00D -179.6(10) . .
F1 B0AA F2AA F1 25(2) . 4_556
F1 B0AA F4AA F1 -64.5(18) . 4_556
F2 B0AA F2AA F1 143.5(19) . 4_556
F1AA B0AA F2AA F1 -102(2) . 4_556
F2AA F1 B0AA F2 -133.0(16) 4_556 .
F2AA F1 B0AA F1AA 107.2(18) 4_556 .
F2AA F1 B0AA F2AA -14.9(18) 4_556 .
F3AA B0AA F4AA F1 51.5(19) . 4_556
F4AA F1 B0AA F3AA -122.3(14) 4_556 .
F4AA F1 B0AA F4AA -11.6(13) 4_556 .
F4AA F1 B0AA F6 109.7(16) 4_556 .
F6 B0AA F4AA F1 168.9(16) . 4_556
